data_2203915
loop_
_publ_author_name
'Glagovich, Neil M.'
'Reed, Elizabeth M.'
'Crundwell, Guy'
'Updegraff III, James B.'
'Zeller, Matthias'
'Hunter, Allen D.'

_publ_section_title
;
 <i>N</i>-9<i>H</i>-Fluoren-9-ylidene-3,4-dimethylaniline
;
_journal_issue 7
_journal_name_full 'Acta Crystallographica Section E'
_journal_page_first o1269
_journal_page_last o1270
_journal_paper_doi 10.1107/S1600536804015089
_journal_volume 60
_journal_year 2004
_chemical_formula_iupac 'C21 H17 N'
_chemical_formula_moiety 'C21 H17 N'
_chemical_formula_sum 'C21 H17 N'
_chemical_formula_weight 283.36
_chemical_melting_point 355.8
_chemical_name_systematic
;
N-9H-Fluoren-9-ylidene-3,4-dimethyaniline
;
_space_group_IT_number 2
_symmetry_cell_setting triclinic
_symmetry_space_group_name_Hall '-P 1'
_symmetry_space_group_name_H-M 'P -1'
_atom_sites_solution_hydrogens geom
_atom_sites_solution_primary direct
_atom_sites_solution_secondary difmap
_cell_angle_alpha 78.886(6)
_cell_angle_beta 79.375(6)
_cell_angle_gamma 89.483(6)
_cell_formula_units_Z 2
_cell_length_a 8.476(3)
_cell_length_b 8.870(3)
_cell_length_c 10.376(4)
_cell_measurement_reflns_used 6350
_cell_measurement_temperature 100(2)
_cell_measurement_theta_max 28.366
_cell_measurement_theta_min 2.342
_cell_volume 752.1(5)
_computing_cell_refinement SMART
_computing_data_collection 'SMART (1997-1999)'
_computing_data_reduction 'SAINT-Plus (1997--1999)'
_computing_molecular_graphics 'ORTEP-3 (Farrugia, 1997)'
_computing_publication_material SHELXL97
_computing_structure_refinement 'SHELXL97 (Sheldrick, 1997)'
_computing_structure_solution 'SHELXS97 (Sheldrick, 1997)'
_diffrn_ambient_temperature 100(2)
_diffrn_measured_fraction_theta_full 0.994
_diffrn_measured_fraction_theta_max 0.979
_diffrn_measurement_device_type 'Bruker SMART APEX'
_diffrn_measurement_method /w
_diffrn_radiation_monochromator graphite
_diffrn_radiation_source 'sealed tube'
_diffrn_radiation_type MoK\a
_diffrn_radiation_wavelength 0.71073
_diffrn_reflns_av_R_equivalents 0.0351
_diffrn_reflns_av_sigmaI/netI 0.0514
_diffrn_reflns_limit_h_max 11
_diffrn_reflns_limit_h_min -11
_diffrn_reflns_limit_k_max 11
_diffrn_reflns_limit_k_min -11
_diffrn_reflns_limit_l_max 13
_diffrn_reflns_limit_l_min -13
_diffrn_reflns_number 7401
_diffrn_reflns_theta_full 28.47
_diffrn_reflns_theta_max 28.47
_diffrn_reflns_theta_min 2.04
_diffrn_standards_decay_% 0
_diffrn_standards_interval_count 0
_diffrn_standards_number 0
_exptl_absorpt_coefficient_mu 0.072
_exptl_absorpt_correction_T_max 0.995
_exptl_absorpt_correction_T_min 0.967
_exptl_absorpt_correction_type multi-scan
_exptl_absorpt_process_details '(SADABS; Sheldrick, 2003)'
_exptl_crystal_colour orange
_exptl_crystal_density_diffrn 1.251
_exptl_crystal_density_method 'not measured'
_exptl_crystal_description parallelepiped
_exptl_crystal_F_000 300
_exptl_crystal_size_max 0.40
_exptl_crystal_size_mid 0.34
_exptl_crystal_size_min 0.10
_refine_diff_density_max 0.492
_refine_diff_density_min -0.277
_refine_ls_extinction_method none
_refine_ls_goodness_of_fit_ref 1.033
_refine_ls_hydrogen_treatment constr
_refine_ls_matrix_type full
_refine_ls_number_parameters 201
_refine_ls_number_reflns 3722
_refine_ls_number_restraints 0
_refine_ls_restrained_S_all 1.033
_refine_ls_R_factor_all 0.0567
_refine_ls_R_factor_gt 0.0543
_refine_ls_shift/su_max 0.000
_refine_ls_shift/su_mean 0.000
_refine_ls_structure_factor_coef Fsqd
_refine_ls_weighting_details 'calc w = 1/[\s^2^(Fo^2^)+(0.0842P)^2^+0.226P] where P = (Fo^2^+2Fc^2^)/3'
_refine_ls_weighting_scheme calc
_refine_ls_wR_factor_gt 0.1439
_refine_ls_wR_factor_ref 0.1467
_reflns_number_gt 3472
_reflns_number_total 3722
_reflns_threshold_expression I>2\s(I)
_cod_data_source_file lh6231.cif
_cod_data_source_block I
_cod_depositor_comments
;
The following automatic conversions were performed:
'_symmetry_cell_setting' value 'Triclinic' changed to 'triclinic'
according to '/home/saulius/struct/CIF-dictionaries/cif_core.dic'
dictionary named 'cif_core.dic' version 2.4.1 from
2010-06-29.

'_geom_bond_publ_flag' value 'NO' changed to 'no' according
to '/home/saulius/struct/CIF-dictionaries/cif_core.dic' dictionary named
'cif_core.dic' version 2.4.1 from 2010-06-29 (42
times).

'_geom_angle_publ_flag' value 'NO' changed to 'no' according to
'/home/saulius/struct/CIF-dictionaries/cif_core.dic' dictionary named
'cif_core.dic' version 2.4.1 from 2010-06-29 (70
times).

'_geom_torsion_publ_flag' value 'NO' changed to 'no' according to
'/home/saulius/struct/CIF-dictionaries/cif_core.dic' dictionary named
'cif_core.dic' version 2.4.1 from 2010-06-29 (51 time).

Automatic conversion script
Id: cif_fix_enum 1527 2010-12-29 10:47:43Z saulius 

The following automatic conversions were performed:

'_symmetry_cell_setting' value 'Triclinic' changed to 'triclinic'
according to /home/saulius/struct/CIF-dictionaries/cif_core.dic
dictionary named 'cif_core.dic' version 2.4.1 from
2010-06-29.

'_geom_bond_publ_flag' value 'NO' changed to 'no'
according to /home/saulius/struct/CIF-dictionaries/cif_core.dic
dictionary named 'cif_core.dic' version 2.4.1 from 2010-06-29 (42
times).

'_geom_angle_publ_flag' value 'NO' changed to 'no' according
to /home/saulius/struct/CIF-dictionaries/cif_core.dic dictionary
named 'cif_core.dic' version 2.4.1 from 2010-06-29 (70
times).

'_geom_torsion_publ_flag' value 'NO' changed to 'no'
according to /home/saulius/struct/CIF-dictionaries/cif_core.dic
dictionary named 'cif_core.dic' version 2.4.1 from 2010-06-29 (51
time).

Automatic conversion script
Id: cif_fix_values 1715 2011-07-08 13:25:40Z adriana 
;
_cod_database_code 2203915
_cod_database_fobs_code 2203915

loop_
_symmetry_equiv_pos_as_xyz
'x, y, z'
'-x, -y, -z'

loop_
_atom_site_label
_atom_site_fract_x
_atom_site_fract_y
_atom_site_fract_z
_atom_site_U_iso_or_equiv
_atom_site_adp_type
_atom_site_calc_flag
_atom_site_refinement_flags
_atom_site_occupancy
_atom_site_type_symbol
N1 0.17433(12) 0.46338(11) 0.67607(10) 0.0192(2) Uani d . 1 N
C1 -0.04904(13) 0.25424(13) 0.90276(11) 0.0185(2) Uani d . 1 C
H1B 0.0335 0.1957 0.8625 0.022 Uiso calc R 1 H
C2 -0.16822(14) 0.18367(13) 1.00806(11) 0.0202(2) Uani d . 1 C
H2A -0.1672 0.0759 1.0399 0.024 Uiso calc R 1 H
C3 -0.28873(14) 0.27017(14) 1.06676(12) 0.0216(3) Uani d . 1 C
H3A -0.3690 0.2205 1.1385 0.026 Uiso calc R 1 H
C4 -0.29349(14) 0.42875(14) 1.02188(11) 0.0204(2) Uani d . 1 C
H4A -0.3757 0.4874 1.0623 0.024 Uiso calc R 1 H
C5 -0.23586(14) 0.78863(13) 0.86896(11) 0.0201(2) Uani d . 1 C
H5A -0.3286 0.7805 0.9374 0.024 Uiso calc R 1 H
C6 -0.18410(15) 0.93022(14) 0.78815(12) 0.0219(3) Uani d . 1 C
H6A -0.2426 1.0195 0.8015 0.026 Uiso calc R 1 H
C7 -0.04821(14) 0.94273(13) 0.68831(12) 0.0213(3) Uani d . 1 C
H7A -0.0147 1.0405 0.6348 0.026 Uiso calc R 1 H
C8 0.03990(14) 0.81344(13) 0.66552(11) 0.0190(2) Uani d . 1 C
H8A 0.1326 0.8222 0.5970 0.023 Uiso calc R 1 H
C9 0.05504(13) 0.51429(12) 0.74783(11) 0.0158(2) Uani d . 1 C
C10 -0.05363(13) 0.41135(13) 0.85820(11) 0.0161(2) Uani d . 1 C
C11 -0.17535(13) 0.49860(12) 0.91689(11) 0.0164(2) Uani d . 1 C
C12 -0.14870(13) 0.65976(13) 0.84713(11) 0.0168(2) Uani d . 1 C
C13 -0.01134(13) 0.67170(12) 0.74549(11) 0.0162(2) Uani d . 1 C
C14 0.27151(13) 0.56591(12) 0.56911(11) 0.0181(2) Uani d . 1 C
C15 0.40697(13) 0.63838(13) 0.59043(11) 0.0182(2) Uani d . 1 C
H15A 0.4322 0.6207 0.6775 0.022 Uiso calc R 1 H
C16 0.50606(13) 0.73612(13) 0.48654(11) 0.0183(2) Uani d . 1 C
C17 0.47049(13) 0.76004(13) 0.35730(11) 0.0188(2) Uani d . 1 C
C18 0.33727(14) 0.68383(14) 0.33679(12) 0.0205(2) Uani d . 1 C
H18A 0.3136 0.6982 0.2493 0.025 Uiso calc R 1 H
C19 0.23786(14) 0.58724(14) 0.44088(12) 0.0209(2) Uani d . 1 C
H19A 0.1476 0.5362 0.4245 0.025 Uiso calc R 1 H
C20 0.65200(15) 0.81173(15) 0.51315(13) 0.0260(3) Uani d . 1 C
H20A 0.6592 0.7798 0.6076 0.039 Uiso calc R 1 H
H20B 0.6432 0.9237 0.4917 0.039 Uiso calc R 1 H
H20C 0.7485 0.7810 0.4574 0.039 Uiso calc R 1 H
C21 0.57716(15) 0.86252(15) 0.24221(13) 0.0270(3) Uani d . 1 C
H21A 0.5281 0.8747 0.1625 0.040 Uiso calc R 1 H
H21B 0.6824 0.8162 0.2244 0.040 Uiso calc R 1 H
H21C 0.5904 0.9634 0.2648 0.040 Uiso calc R 1 H

loop_
_atom_site_aniso_label
_atom_site_aniso_U_11
_atom_site_aniso_U_22
_atom_site_aniso_U_33
_atom_site_aniso_U_12
_atom_site_aniso_U_13
_atom_site_aniso_U_23
N1 0.0174(5) 0.0174(5) 0.0217(5) 0.0023(3) -0.0009(4) -0.0039(4)
C1 0.0185(5) 0.0173(5) 0.0202(5) 0.0028(4) -0.0039(4) -0.0046(4)
C2 0.0239(6) 0.0164(5) 0.0200(5) 0.0002(4) -0.0051(4) -0.0022(4)
C3 0.0225(6) 0.0227(6) 0.0180(5) -0.0017(4) -0.0004(4) -0.0036(4)
C4 0.0206(5) 0.0218(6) 0.0187(5) 0.0026(4) -0.0011(4) -0.0063(4)
C5 0.0204(5) 0.0208(6) 0.0206(5) 0.0049(4) -0.0033(4) -0.0088(4)
C6 0.0249(6) 0.0177(5) 0.0267(6) 0.0072(4) -0.0085(5) -0.0095(4)
C7 0.0248(6) 0.0148(5) 0.0252(6) 0.0018(4) -0.0070(4) -0.0041(4)
C8 0.0185(5) 0.0176(5) 0.0214(5) 0.0015(4) -0.0041(4) -0.0049(4)
C9 0.0155(5) 0.0152(5) 0.0178(5) 0.0016(4) -0.0046(4) -0.0044(4)
C10 0.0157(5) 0.0172(5) 0.0166(5) 0.0014(4) -0.0043(4) -0.0054(4)
C11 0.0172(5) 0.0168(5) 0.0169(5) 0.0021(4) -0.0046(4) -0.0063(4)
C12 0.0176(5) 0.0170(5) 0.0172(5) 0.0023(4) -0.0043(4) -0.0062(4)
C13 0.0158(5) 0.0162(5) 0.0183(5) 0.0030(4) -0.0045(4) -0.0062(4)
C14 0.0168(5) 0.0150(5) 0.0212(5) 0.0048(4) -0.0001(4) -0.0043(4)
C15 0.0196(5) 0.0174(5) 0.0180(5) 0.0043(4) -0.0017(4) -0.0067(4)
C16 0.0172(5) 0.0158(5) 0.0224(5) 0.0037(4) -0.0019(4) -0.0068(4)
C17 0.0175(5) 0.0157(5) 0.0216(5) 0.0055(4) -0.0004(4) -0.0030(4)
C18 0.0199(5) 0.0218(5) 0.0201(5) 0.0052(4) -0.0054(4) -0.0035(4)
C19 0.0170(5) 0.0210(5) 0.0249(6) 0.0016(4) -0.0052(4) -0.0039(4)
C20 0.0240(6) 0.0246(6) 0.0303(6) -0.0040(5) -0.0048(5) -0.0073(5)
C21 0.0232(6) 0.0262(6) 0.0267(6) 0.0015(5) 0.0003(5) 0.0020(5)

loop_
_atom_type_symbol
_atom_type_description
_atom_type_scat_dispersion_real
_atom_type_scat_dispersion_imag
_atom_type_scat_source
C C 0.0033 0.0016 'International Tables Vol C Tables 4.2.6.8 and 6.1.1.4'
H H 0.0000 0.0000 'International Tables Vol C Tables 4.2.6.8 and 6.1.1.4'
N N 0.0061 0.0033 'International Tables Vol C Tables 4.2.6.8 and 6.1.1.4'

loop_
_geom_angle_atom_site_label_1
_geom_angle_atom_site_label_2
_geom_angle_atom_site_label_3
_geom_angle
_geom_angle_publ_flag
C9 N1 C14 119.74(10) no
C10 C1 C2 118.56(10) no
C10 C1 H1B 120.7 no
C2 C1 H1B 120.7 no
C3 C2 C1 120.44(11) no
C3 C2 H2A 119.8 no
C1 C2 H2A 119.8 no
C2 C3 C4 121.04(11) no
C2 C3 H3A 119.5 no
C4 C3 H3A 119.5 no
C11 C4 C3 118.44(11) no
C11 C4 H4A 120.8 no
C3 C4 H4A 120.8 no
C12 C5 C6 118.42(11) no
C12 C5 H5A 120.8 no
C6 C5 H5A 120.8 no
C7 C6 C5 120.97(11) no
C7 C6 H6A 119.5 no
C5 C6 H6A 119.5 no
C6 C7 C8 120.93(11) no
C6 C7 H7A 119.5 no
C8 C7 H7A 119.5 no
C13 C8 C7 118.41(11) no
C13 C8 H8A 120.8 no
C7 C8 H8A 120.8 no
N1 C9 C10 121.98(10) no
N1 C9 C13 132.58(10) no
C10 C9 C13 105.44(9) no
C1 C10 C11 121.07(10) no
C1 C10 C9 129.78(10) no
C11 C10 C9 109.14(10) no
C4 C11 C10 120.44(10) no
C4 C11 C12 131.40(10) no
C10 C11 C12 108.16(10) no
C5 C12 C13 120.82(11) no
C5 C12 C11 129.79(10) no
C13 C12 C11 109.39(10) no
C8 C13 C12 120.44(10) no
C8 C13 C9 131.69(10) no
C12 C13 C9 107.86(9) no
C19 C14 C15 119.39(11) no
C19 C14 N1 120.24(10) no
C15 C14 N1 120.24(10) no
C16 C15 C14 121.25(11) no
C16 C15 H15A 119.4 no
C14 C15 H15A 119.4 no
C15 C16 C17 119.39(11) no
C15 C16 C20 119.78(11) no
C17 C16 C20 120.81(11) no
C18 C17 C16 118.73(10) no
C18 C17 C21 120.55(11) no
C16 C17 C21 120.70(11) no
C19 C18 C17 121.75(11) no
C19 C18 H18A 119.1 no
C17 C18 H18A 119.1 no
C14 C19 C18 119.45(11) no
C14 C19 H19A 120.3 no
C18 C19 H19A 120.3 no
C16 C20 H20A 109.5 no
C16 C20 H20B 109.5 no
H20A C20 H20B 109.5 no
C16 C20 H20C 109.5 no
H20A C20 H20C 109.5 no
H20B C20 H20C 109.5 no
C17 C21 H21A 109.5 no
C17 C21 H21B 109.5 no
H21A C21 H21B 109.5 no
C17 C21 H21C 109.5 no
H21A C21 H21C 109.5 no
H21B C21 H21C 109.5 no

loop_
_geom_bond_atom_site_label_1
_geom_bond_atom_site_label_2
_geom_bond_distance
_geom_bond_publ_flag
N1 C9 1.2745(15) no
N1 C14 1.4229(15) no
C1 C10 1.3837(16) no
C1 C2 1.3953(16) no
C1 H1B 0.9500 no
C2 C3 1.3928(16) no
C2 H2A 0.9500 no
C3 C4 1.3966(17) no
C3 H3A 0.9500 no
C4 C11 1.3864(16) no
C4 H4A 0.9500 no
C5 C12 1.3880(15) no
C5 C6 1.3933(17) no
C5 H5A 0.9500 no
C6 C7 1.3893(18) no
C6 H6A 0.9500 no
C7 C8 1.3975(16) no
C7 H7A 0.9500 no
C8 C13 1.3902(16) no
C8 H8A 0.9500 no
C9 C10 1.4888(15) no
C9 C13 1.4982(15) no
C10 C11 1.4035(15) no
C11 C12 1.4714(16) no
C12 C13 1.4090(16) no
C14 C19 1.3890(17) no
C14 C15 1.3937(16) no
C15 C16 1.3922(16) no
C15 H15A 0.9500 no
C16 C17 1.4045(17) no
C16 C20 1.5061(16) no
C17 C18 1.3911(17) no
C17 C21 1.5059(16) no
C18 C19 1.3897(16) no
C18 H18A 0.9500 no
C19 H19A 0.9500 no
C20 H20A 0.9800 no
C20 H20B 0.9800 no
C20 H20C 0.9800 no
C21 H21A 0.9800 no
C21 H21B 0.9800 no
C21 H21C 0.9800 no

loop_
_geom_torsion_atom_site_label_1
_geom_torsion_atom_site_label_2
_geom_torsion_atom_site_label_3
_geom_torsion_atom_site_label_4
_geom_torsion
_geom_torsion_publ_flag
C10 C1 C2 C3 -0.09(17) no
C1 C2 C3 C4 0.09(18) no
C2 C3 C4 C11 0.16(17) no
C12 C5 C6 C7 -0.23(17) no
C5 C6 C7 C8 0.41(18) no
C6 C7 C8 C13 -0.19(17) no
C14 N1 C9 C10 178.03(9) no
C14 N1 C9 C13 -0.52(19) no
C2 C1 C10 C11 -0.16(16) no
C2 C1 C10 C9 -178.89(10) no
N1 C9 C10 C1 0.25(18) no
C13 C9 C10 C1 179.14(11) no
N1 C9 C10 C11 -178.60(10) no
C13 C9 C10 C11 0.29(11) no
C3 C4 C11 C10 -0.42(17) no
C3 C4 C11 C12 179.19(11) no
C1 C10 C11 C4 0.42(16) no
C9 C10 C11 C4 179.39(9) no
C1 C10 C11 C12 -179.27(10) no
C9 C10 C11 C12 -0.30(12) no
C6 C5 C12 C13 -0.14(16) no
C6 C5 C12 C11 179.70(11) no
C4 C11 C12 C5 0.7(2) no
C10 C11 C12 C5 -179.65(11) no
C4 C11 C12 C13 -179.45(11) no
C10 C11 C12 C13 0.20(12) no
C7 C8 C13 C12 -0.18(16) no
C7 C8 C13 C9 -179.54(11) no
C5 C12 C13 C8 0.35(16) no
C11 C12 C13 C8 -179.52(10) no
C5 C12 C13 C9 179.85(9) no
C11 C12 C13 C9 -0.01(12) no
N1 C9 C13 C8 -2.0(2) no
C10 C9 C13 C8 179.26(11) no
N1 C9 C13 C12 178.56(12) no
C10 C9 C13 C12 -0.16(11) no
C9 N1 C14 C19 -92.47(14) no
C9 N1 C14 C15 91.52(13) no
C19 C14 C15 C16 2.33(17) no
N1 C14 C15 C16 178.37(9) no
C14 C15 C16 C17 -1.15(16) no
C14 C15 C16 C20 -179.64(10) no
C15 C16 C17 C18 -0.53(16) no
C20 C16 C17 C18 177.95(11) no
C15 C16 C17 C21 -178.75(10) no
C20 C16 C17 C21 -0.27(16) no
C16 C17 C18 C19 1.04(17) no
C21 C17 C18 C19 179.26(11) no
C15 C14 C19 C18 -1.80(17) no
N1 C14 C19 C18 -177.84(10) no
C17 C18 C19 C14 0.13(17) no

loop_
_cod_related_entry_id
_cod_related_entry_database
_cod_related_entry_code
1 ChemSpider 21130678
